data_4132624
loop_
_publ_author_name
'Fan, Louie'
'Jupp, Andrew R.'
'Stephan, Douglas W.'

_publ_section_title
;
 Remote Stereochemistry of a Frustrated Lewis Pair Provides Thermal and
 Photochemical Control of Reactivity.
;
_journal_issue 26
_journal_name_full 'Journal of the American Chemical Society'
_journal_page_first 8119
_journal_page_last 8123
_journal_paper_doi 10.1021/jacs.8b05176
_journal_volume 140
_journal_year 2018
_chemical_formula_sum 'C28 H20 B F10 N S'
_chemical_formula_weight 603.32
_space_group_crystal_system monoclinic
_space_group_IT_number 14
_space_group_name_Hall '-P 2ybc'
_space_group_name_H-M_alt 'P 1 21/c 1'
_atom_sites_solution_hydrogens geom
_audit_creation_method SHELXL-2014/7
_cell_angle_alpha 90
_cell_angle_beta 101.120(2)
_cell_angle_gamma 90
_cell_formula_units_Z 4
_cell_length_a 9.3368(6)
_cell_length_b 17.8578(9)
_cell_length_c 16.3280(11)
_cell_measurement_reflns_used 3424
_cell_measurement_temperature 150(2)
_cell_measurement_theta_max 24.06
_cell_measurement_theta_min 2.50
_cell_volume 2671.3(3)
_computing_structure_refinement 'SHELXL-2014/7 (Sheldrick, 2014)'
_computing_structure_solution 'SHELXS-97 (Sheldrick 2008)'
_diffrn_ambient_temperature 150(2)
_diffrn_measured_fraction_theta_full 1.000
_diffrn_measured_fraction_theta_max 0.997
_diffrn_measurement_device_type 'Bruker APEX-II CCD'
_diffrn_radiation_type MoK\a
_diffrn_radiation_wavelength 0.71073
_diffrn_reflns_av_R_equivalents 0.0576
_diffrn_reflns_av_unetI/netI 0.0741
_diffrn_reflns_Laue_measured_fraction_full 1.000
_diffrn_reflns_Laue_measured_fraction_max 0.997
_diffrn_reflns_limit_h_max 11
_diffrn_reflns_limit_h_min -12
_diffrn_reflns_limit_k_max 23
_diffrn_reflns_limit_k_min -15
_diffrn_reflns_limit_l_max 21
_diffrn_reflns_limit_l_min -21
_diffrn_reflns_number 23991
_diffrn_reflns_point_group_measured_fraction_full 1.000
_diffrn_reflns_point_group_measured_fraction_max 0.997
_diffrn_reflns_theta_full 25.242
_diffrn_reflns_theta_max 27.529
_diffrn_reflns_theta_min 1.708
_exptl_absorpt_coefficient_mu 0.211
_exptl_absorpt_correction_T_max 0.7456
_exptl_absorpt_correction_T_min 0.6862
_exptl_absorpt_correction_type multi-scan
_exptl_absorpt_process_details sadabs
_exptl_crystal_colour colourless
_exptl_crystal_density_diffrn 1.500
_exptl_crystal_description prism
_exptl_crystal_F_000 1224
_exptl_crystal_size_max 0.600
_exptl_crystal_size_mid 0.400
_exptl_crystal_size_min 0.300
_refine_diff_density_max 0.296
_refine_diff_density_min -0.253
_refine_diff_density_rms 0.058
_refine_ls_extinction_method none
_refine_ls_goodness_of_fit_ref 1.005
_refine_ls_hydrogen_treatment constr
_refine_ls_matrix_type full
_refine_ls_number_parameters 374
_refine_ls_number_reflns 6141
_refine_ls_number_restraints 84
_refine_ls_restrained_S_all 0.999
_refine_ls_R_factor_all 0.1110
_refine_ls_R_factor_gt 0.0504
_refine_ls_shift/su_max 0.000
_refine_ls_shift/su_mean 0.000
_refine_ls_structure_factor_coef Fsqd
_refine_ls_weighting_details 'w=1/[\s^2^(Fo^2^)+(0.0460P)^2^+0.8636P] where P=(Fo^2^+2Fc^2^)/3'
_refine_ls_weighting_scheme calc
_refine_ls_wR_factor_gt 0.0965
_refine_ls_wR_factor_ref 0.1203
_reflns_Friedel_coverage 0.000
_reflns_number_gt 3600
_reflns_number_total 6141
_reflns_threshold_expression 'I > 2\s(I)'
_cod_data_source_file ja8b05176_si_005.cif
_cod_data_source_block LF031_0m_a
_cod_original_sg_symbol_H-M 'P 21/c'
_cod_database_code 4132624
_shelx_shelxl_version_number 2014/7
_shelx_space_group_comment
;
The symmetry employed for this shelxl refinement is uniquely defined
by the following loop, which should always be used as a source of
symmetry information in preference to the above space-group names.
They are only intended as comments.
;
_shelx_estimated_absorpt_t_min 0.884
_shelx_estimated_absorpt_t_max 0.939

loop_
_space_group_symop_operation_xyz
'x, y, z'
'-x, y+1/2, -z+1/2'
'-x, -y, -z'
'x, -y-1/2, z-1/2'

loop_
_atom_site_label
_atom_site_type_symbol
_atom_site_fract_x
_atom_site_fract_y
_atom_site_fract_z
_atom_site_U_iso_or_equiv
_atom_site_adp_type
_atom_site_occupancy
_atom_site_site_symmetry_order
_atom_site_calc_flag
_atom_site_refinement_flags_posn
_atom_site_refinement_flags_adp
F4 F 0.14987(17) 0.79504(8) 0.75506(8) 0.0401(4) Uani 1 1 d . .
F3 F 0.09362(18) 0.94392(8) 0.74504(9) 0.0460(4) Uani 1 1 d . .
C11 C 0.1654(3) 0.83331(13) 0.68621(14) 0.0260(6) Uani 1 1 d . .
C7 C 0.2262(2) 0.83331(12) 0.54749(14) 0.0215(5) Uani 1 1 d . .
C8 C 0.1989(3) 0.90955(13) 0.54745(15) 0.0256(6) Uani 1 1 d . .
C19 C 0.5117(3) 0.86213(13) 0.33476(15) 0.0252(5) Uani 1 1 d . .
C9 C 0.1535(3) 0.94731(13) 0.61126(16) 0.0290(6) Uani 1 1 d . .
C24 C 0.5032(3) 0.93076(13) 0.37327(15) 0.0266(6) Uani 1 1 d . .
H23 H 0.5015 0.9327 0.4312 0.032 Uiso 1 1 calc R U
C20 C 0.5117(3) 0.86154(15) 0.24926(16) 0.0333(6) Uani 1 1 d . .
H19 H 0.5142 0.8151 0.2211 0.040 Uiso 1 1 calc R U
C22 C 0.4999(3) 0.99658(14) 0.24301(16) 0.0315(6) Uani 1 1 d . .
C23 C 0.4972(3) 0.99645(14) 0.32782(16) 0.0308(6) Uani 1 1 d . .
H22 H 0.4910 1.0428 0.3554 0.037 Uiso 1 1 calc R U
C21 C 0.5081(3) 0.92772(15) 0.20509(16) 0.0369(7) Uani 1 1 d . .
H20 H 0.5113 0.9260 0.1473 0.044 Uiso 1 1 calc R U
C10 C 0.1373(3) 0.90843(14) 0.68155(15) 0.0294(6) Uani 1 1 d . .
C25 C 0.4963(3) 1.06836(15) 0.19410(18) 0.0463(8) Uani 1 1 d . .
HA H 0.4557 1.1085 0.2236 0.069 Uiso 1 1 calc R U
HB H 0.4351 1.0615 0.1387 0.069 Uiso 1 1 calc R U
HC H 0.5956 1.0817 0.1882 0.069 Uiso 1 1 calc R U
F5 F 0.23460(17) 0.72325(7) 0.62973(9) 0.0357(4) Uani 1 1 d . .
F2 F 0.12625(19) 1.02112(8) 0.60599(10) 0.0463(4) Uani 1 1 d . .
C1 C 0.4578(3) 0.79459(12) 0.48084(15) 0.0237(5) Uani 1 1 d . .
N1 N 0.2124(2) 0.83089(11) 0.38811(13) 0.0246(5) Uani 1 1 d . .
C13 C 0.2141(3) 0.70466(13) 0.45759(14) 0.0285(6) Uani 1 1 d . U
B1 B 0.2836(3) 0.78948(15) 0.47219(17) 0.0239(6) Uani 1 1 d . .
F10 F 0.4380(2) 0.63886(8) 0.49760(10) 0.0472(4) Uani 1 1 d . U
C30 C 0.1572(3) 0.85759(13) 0.32675(16) 0.0268(6) Uani 1 1 d . .
F9 F 0.3112(3) 0.50612(9) 0.47189(12) 0.0804(7) Uani 1 1 d . .
F8 F 0.0189(3) 0.49436(10) 0.41663(12) 0.0905(8) Uani 1 1 d . U
C2 C 0.5488(3) 0.80169(12) 0.55439(16) 0.0266(6) Uani 1 1 d . .
H25 H 0.5011 0.8115 0.5997 0.032 Uiso 1 1 calc R U
C14 C 0.0657(3) 0.69449(16) 0.43074(16) 0.0374(7) Uani 1 1 d . U
S1 S 0.52609(8) 0.77445(3) 0.38714(4) 0.03044(17) Uani 1 1 d . .
C3 C 0.7146(3) 0.79708(15) 0.57958(16) 0.0331(6) Uani 1 1 d . .
C15 C -0.0012(4) 0.6251(2) 0.41684(18) 0.0535(9) Uani 1 1 d . U
C18 C 0.2913(3) 0.63881(14) 0.47030(16) 0.0369(7) Uani 1 1 d . U
C17 C 0.2292(4) 0.56814(15) 0.45834(18) 0.0513(9) Uani 1 1 d . U
F1 F 0.21936(18) 0.95221(7) 0.48199(9) 0.0388(4) Uani 1 1 d . .
F6 F -0.02303(17) 0.75491(10) 0.41562(10) 0.0491(4) Uani 1 1 d . U
F7 F -0.1463(2) 0.62025(12) 0.38848(12) 0.0820(7) Uani 1 1 d . U
C4 C 0.7888(3) 0.85531(15) 0.53298(18) 0.0408(7) Uani 1 1 d . .
H5A H 0.7606 0.8468 0.4727 0.061 Uiso 1 1 calc R U
H5B H 0.8950 0.8508 0.5500 0.061 Uiso 1 1 calc R U
H5C H 0.7583 0.9056 0.5464 0.061 Uiso 1 1 calc R U
C12 C 0.2082(3) 0.79748(12) 0.62004(15) 0.0233(5) Uani 1 1 d . .
C5 C 0.7662(3) 0.71807(15) 0.56258(19) 0.0441(8) Uani 1 1 d . .
H7A H 0.7150 0.6813 0.5909 0.066 Uiso 1 1 calc R U
H7B H 0.8715 0.7140 0.5836 0.066 Uiso 1 1 calc R U
H7C H 0.7449 0.7084 0.5024 0.066 Uiso 1 1 calc R U
C6 C 0.7569(3) 0.81298(18) 0.67401(18) 0.0469(8) Uani 1 1 d . .
H8A H 0.7276 0.8640 0.6854 0.070 Uiso 1 1 calc R U
H8B H 0.8628 0.8078 0.6921 0.070 Uiso 1 1 calc R U
H8C H 0.7073 0.7772 0.7045 0.070 Uiso 1 1 calc R U
C16 C 0.0817(5) 0.56231(18) 0.43069(19) 0.0585(10) Uani 1 1 d . U
C31 C 0.0831(3) 0.89121(15) 0.25159(16) 0.0374(7) Uani 1 1 d . .
H31A H 0.1363 0.9149 0.2147 0.045 Uiso 1 1 calc R U
C32 C -0.0592(4) 0.88904(16) 0.23408(19) 0.0529(9) Uani 1 1 d . .
H32A H -0.1115 0.8653 0.2713 0.064 Uiso 1 1 calc R U
H32B H -0.1106 0.9112 0.1841 0.064 Uiso 1 1 calc R U

loop_
_atom_site_aniso_label
_atom_site_aniso_U_11
_atom_site_aniso_U_22
_atom_site_aniso_U_33
_atom_site_aniso_U_23
_atom_site_aniso_U_13
_atom_site_aniso_U_12
F4 0.0598(11) 0.0405(9) 0.0228(8) 0.0074(6) 0.0148(8) 0.0077(8)
F3 0.0717(12) 0.0405(9) 0.0329(9) -0.0059(7) 0.0273(8) 0.0076(8)
C11 0.0285(15) 0.0319(14) 0.0179(13) 0.0046(10) 0.0052(11) -0.0009(12)
C7 0.0166(13) 0.0251(12) 0.0227(13) -0.0006(10) 0.0037(10) -0.0033(11)
C8 0.0278(14) 0.0267(13) 0.0248(14) 0.0035(10) 0.0113(11) -0.0039(11)
C19 0.0200(13) 0.0296(13) 0.0280(14) 0.0024(11) 0.0096(11) -0.0023(11)
C9 0.0352(16) 0.0219(12) 0.0323(15) -0.0006(11) 0.0122(12) 0.0003(12)
C24 0.0280(15) 0.0291(13) 0.0237(13) -0.0020(11) 0.0075(11) -0.0026(12)
C20 0.0396(17) 0.0353(15) 0.0277(14) -0.0046(11) 0.0127(12) -0.0007(13)
C22 0.0276(15) 0.0383(15) 0.0295(15) 0.0067(12) 0.0076(11) -0.0032(13)
C23 0.0317(15) 0.0295(14) 0.0322(15) -0.0004(11) 0.0085(12) -0.0028(12)
C21 0.0421(17) 0.0495(17) 0.0216(14) 0.0021(13) 0.0121(12) -0.0010(15)
C10 0.0321(15) 0.0333(14) 0.0254(14) -0.0068(11) 0.0118(12) 0.0007(12)
C25 0.0502(19) 0.0471(18) 0.0429(18) 0.0199(14) 0.0118(15) 0.0024(16)
F5 0.0541(10) 0.0257(7) 0.0290(8) 0.0059(6) 0.0125(7) 0.0103(7)
F2 0.0744(12) 0.0250(8) 0.0470(10) 0.0002(7) 0.0304(9) 0.0068(8)
C1 0.0275(14) 0.0175(11) 0.0297(14) 0.0038(10) 0.0140(11) 0.0005(11)
N1 0.0254(12) 0.0257(11) 0.0247(12) -0.0039(9) 0.0099(9) -0.0055(10)
C13 0.0422(16) 0.0287(13) 0.0187(13) -0.0033(10) 0.0158(12) -0.0084(12)
B1 0.0270(16) 0.0224(14) 0.0236(15) 0.0018(11) 0.0081(12) -0.0006(13)
F10 0.0654(12) 0.0267(8) 0.0525(11) 0.0072(7) 0.0187(9) 0.0084(8)
C30 0.0292(15) 0.0247(13) 0.0287(14) -0.0050(11) 0.0111(12) -0.0037(12)
F9 0.156(2) 0.0216(9) 0.0765(14) 0.0007(8) 0.0532(14) -0.0038(11)
F8 0.167(2) 0.0582(12) 0.0605(13) -0.0305(10) 0.0578(14) -0.0752(14)
C2 0.0251(14) 0.0225(12) 0.0346(15) 0.0055(11) 0.0122(12) 0.0001(11)
C14 0.0457(18) 0.0439(16) 0.0268(15) -0.0079(12) 0.0173(13) -0.0170(15)
S1 0.0372(4) 0.0253(3) 0.0340(4) 0.0007(3) 0.0198(3) 0.0035(3)
C3 0.0235(15) 0.0404(16) 0.0360(16) 0.0108(12) 0.0073(12) 0.0011(12)
C15 0.064(2) 0.069(2) 0.0336(17) -0.0184(16) 0.0250(16) -0.0449(19)
C18 0.055(2) 0.0312(15) 0.0289(15) -0.0020(11) 0.0182(14) -0.0069(14)
C17 0.100(3) 0.0244(15) 0.0380(17) -0.0037(13) 0.0352(18) -0.0125(18)
F1 0.0638(11) 0.0247(7) 0.0345(9) 0.0036(6) 0.0262(8) -0.0048(7)
F6 0.0321(9) 0.0662(11) 0.0507(11) -0.0045(9) 0.0119(8) -0.0145(9)
F7 0.0741(15) 0.1139(17) 0.0621(13) -0.0277(12) 0.0236(11) -0.0682(13)
C4 0.0247(15) 0.0472(17) 0.0498(18) 0.0150(14) 0.0054(13) -0.0028(13)
C12 0.0209(13) 0.0227(12) 0.0256(13) 0.0014(10) 0.0031(11) 0.0016(11)
C5 0.0324(17) 0.0445(17) 0.058(2) 0.0193(15) 0.0151(14) 0.0121(14)
C6 0.0274(16) 0.065(2) 0.0472(19) 0.0110(15) 0.0045(14) -0.0033(15)
C16 0.105(3) 0.0429(18) 0.0372(18) -0.0165(14) 0.0382(19) -0.044(2)
C31 0.051(2) 0.0351(15) 0.0246(15) 0.0027(12) 0.0033(13) 0.0064(15)
C32 0.073(3) 0.0341(16) 0.0438(19) -0.0055(14) -0.0084(17) 0.0050(17)

loop_
_atom_type_symbol
_atom_type_description
_atom_type_scat_dispersion_real
_atom_type_scat_dispersion_imag
_atom_type_scat_source
C C 0.0033 0.0016 'International Tables Vol C Tables 4.2.6.8 and 6.1.1.4'
H H 0.0000 0.0000 'International Tables Vol C Tables 4.2.6.8 and 6.1.1.4'
B B 0.0013 0.0007 'International Tables Vol C Tables 4.2.6.8 and 6.1.1.4'
N N 0.0061 0.0033 'International Tables Vol C Tables 4.2.6.8 and 6.1.1.4'
S S 0.1246 0.1234 'International Tables Vol C Tables 4.2.6.8 and 6.1.1.4'
F F 0.0171 0.0103 'International Tables Vol C Tables 4.2.6.8 and 6.1.1.4'

loop_
_geom_angle_atom_site_label_1
_geom_angle_atom_site_label_2
_geom_angle_atom_site_label_3
_geom_angle
F4 C11 C10 119.6(2)
F4 C11 C12 120.8(2)
C10 C11 C12 119.6(2)
C12 C7 C8 113.7(2)
C12 C7 B1 122.3(2)
C8 C7 B1 123.9(2)
F1 C8 C9 115.6(2)
F1 C8 C7 119.9(2)
C9 C8 C7 124.4(2)
C24 C19 C20 118.1(2)
C24 C19 S1 124.49(19)
C20 C19 S1 117.39(18)
F2 C9 C10 120.0(2)
F2 C9 C8 121.0(2)
C10 C9 C8 119.0(2)
C23 C24 C19 120.4(2)
C21 C20 C19 120.7(2)
C21 C22 C23 117.2(2)
C21 C22 C25 121.0(2)
C23 C22 C25 121.8(2)
C24 C23 C22 122.0(2)
C20 C21 C22 121.6(2)
F3 C10 C11 120.3(2)
F3 C10 C9 120.3(2)
C11 C10 C9 119.4(2)
C2 C1 B1 122.8(2)
C2 C1 S1 120.89(19)
B1 C1 S1 115.56(17)
C30 N1 B1 176.7(2)
C18 C13 C14 113.6(2)
C18 C13 B1 125.8(2)
C14 C13 B1 120.6(2)
N1 B1 C1 107.28(19)
N1 B1 C7 106.52(19)
C1 B1 C7 112.3(2)
N1 B1 C13 102.45(19)
C1 B1 C13 115.4(2)
C7 B1 C13 111.9(2)
N1 C30 C31 177.7(3)
C1 C2 C3 132.3(2)
F6 C14 C13 119.6(2)
F6 C14 C15 116.2(3)
C13 C14 C15 124.2(3)
C19 S1 C1 103.07(11)
C2 C3 C4 111.2(2)
C2 C3 C5 109.8(2)
C4 C3 C5 110.3(2)
C2 C3 C6 108.1(2)
C4 C3 C6 108.6(2)
C5 C3 C6 108.8(2)
F7 C15 C16 120.5(3)
F7 C15 C14 120.4(3)
C16 C15 C14 119.1(3)
F10 C18 C13 121.1(2)
F10 C18 C17 114.5(3)
C13 C18 C17 124.4(3)
F9 C17 C16 119.9(3)
F9 C17 C18 121.2(3)
C16 C17 C18 118.9(3)
F5 C12 C11 115.9(2)
F5 C12 C7 120.3(2)
C11 C12 C7 123.8(2)
F8 C16 C15 120.0(4)
F8 C16 C17 120.1(4)
C15 C16 C17 119.9(3)
C32 C31 C30 118.9(3)

loop_
_geom_bond_atom_site_label_1
_geom_bond_atom_site_label_2
_geom_bond_distance
F4 C11 1.347(3)
F3 C10 1.344(3)
C11 C10 1.366(3)
C11 C12 1.379(3)
C7 C12 1.385(3)
C7 C8 1.385(3)
C7 B1 1.633(3)
C8 F1 1.356(3)
C8 C9 1.375(3)
C19 C24 1.387(3)
C19 C20 1.396(3)
C19 S1 1.777(2)
C9 F2 1.342(3)
C9 C10 1.374(3)
C24 C23 1.383(3)
C20 C21 1.382(3)
C22 C21 1.385(4)
C22 C23 1.390(3)
C22 C25 1.507(3)
F5 C12 1.352(3)
C1 C2 1.337(3)
C1 B1 1.607(4)
C1 S1 1.804(2)
N1 C30 1.139(3)
N1 B1 1.588(3)
C13 C18 1.374(4)
C13 C14 1.383(4)
C13 B1 1.647(4)
F10 C18 1.356(3)
C30 C31 1.420(4)
F9 C17 1.340(4)
F8 C16 1.348(3)
C2 C3 1.526(3)
C14 F6 1.354(3)
C14 C15 1.386(4)
C3 C4 1.531(4)
C3 C5 1.533(4)
C3 C6 1.542(4)
C15 F7 1.348(4)
C15 C16 1.357(5)
C18 C17 1.387(4)
C17 C16 1.367(5)
C31 C32 1.305(4)
